data_7125826
loop_
_publ_author_name
'Zhao, Quan-Sheng'
'Xu, Guo-Qiang'
'Xu, Ji-Tao'
'Wang, Zhu-Yin'
'Xu, Peng-Fei'

_publ_section_title
;
 A lutidine-promoted photoredox catalytic atom-transfer radical
 cyclization reaction for the synthesis of
 4-bromo-3,3-dialkyl-octahydro-indol-2-ones.
;
_journal_issue 14
_journal_name_full 'Chemical communications (Cambridge, England)'
_journal_page_first 2206
_journal_page_last 2209
_journal_paper_doi 10.1039/c9cc09876c
_journal_volume 56
_journal_year 2020
_chemical_formula_moiety 'C24 H26 Br N O2'
_chemical_formula_sum 'C24 H26 Br N O2'
_chemical_formula_weight 440.37
_space_group_crystal_system triclinic
_space_group_IT_number 2
_space_group_name_Hall '-P 1'
_space_group_name_H-M_alt 'P -1'
_atom_sites_solution_hydrogens geom
_atom_sites_solution_primary iterative
_audit_creation_date 2019-04-03
_audit_creation_method
;
Olex2 1.2
(compiled 2018.05.29 svn.r3508 for OlexSys, GUI svn.r5506)
;
_audit_update_record
;
2019-09-03 deposited with the CCDC.	2020-01-16 downloaded from the CCDC.
;
_cell_angle_alpha 90.728(4)
_cell_angle_beta 101.126(4)
_cell_angle_gamma 116.691(5)
_cell_formula_units_Z 2
_cell_length_a 8.8862(4)
_cell_length_b 9.2731(5)
_cell_length_c 14.1317(6)
_cell_measurement_reflns_used 3950
_cell_measurement_temperature 291.19(19)
_cell_measurement_theta_max 69.6840
_cell_measurement_theta_min 6.2530
_cell_volume 1014.27(10)
_computing_cell_refinement
;
CrysAlisPro, Agilent Technologies,
Version 1.171.37.33 (release 27-03-2014 CrysAlis171 .NET)
(compiled Mar 27 2014,17:12:48)
;
_computing_data_collection
;
CrysAlisPro, Agilent Technologies,
Version 1.171.37.33 (release 27-03-2014 CrysAlis171 .NET)
(compiled Mar 27 2014,17:12:48)
;
_computing_data_reduction
;
CrysAlisPro, Agilent Technologies,
Version 1.171.37.33 (release 27-03-2014 CrysAlis171 .NET)
(compiled Mar 27 2014,17:12:48)
;
_computing_molecular_graphics 'Olex2 (Dolomanov et al., 2009)'
_computing_publication_material 'Olex2 (Dolomanov et al., 2009)'
_computing_structure_refinement 'ShelXL (Sheldrick, 2015)'
_computing_structure_solution
;
Superflip (Palatinus & Chapuis, 2007;Palatinus & van der Lee, 2008;
Palatinus et al., 2012)
;
_diffrn_ambient_environment air
_diffrn_ambient_temperature 291.19(19)
_diffrn_detector 'CCD plate'
_diffrn_detector_area_resol_mean 16.0733
_diffrn_detector_type Eos
_diffrn_measured_fraction_theta_full 0.996
_diffrn_measured_fraction_theta_max 0.996
_diffrn_measurement_details
;
#__ type_ start__ end____ width___ exp.time_
  1 omega  111.00  146.00   1.0000    1.0000
omega____ theta____ kappa____ phi______ frames
    -      108.0000  -91.0000  120.0000 35

#__ type_ start__ end____ width___ exp.time_
  2 omega   63.00  116.00   1.0000    1.0000
omega____ theta____ kappa____ phi______ frames
    -      108.0000 -111.0000  -30.0000 53

#__ type_ start__ end____ width___ exp.time_
  3 omega   57.00  115.00   1.0000    1.0000
omega____ theta____ kappa____ phi______ frames
    -      108.0000 -111.0000 -150.0000 58

#__ type_ start__ end____ width___ exp.time_
  4 omega   51.00  111.00   1.0000    1.0000
omega____ theta____ kappa____ phi______ frames
    -       54.0000 -125.0000  -90.0000 60

#__ type_ start__ end____ width___ exp.time_
  5 omega   52.00   90.00   1.0000    1.0000
omega____ theta____ kappa____ phi______ frames
    -      108.0000 -111.0000  -60.0000 38

#__ type_ start__ end____ width___ exp.time_
  6 omega   49.00   76.00   1.0000    1.0000
omega____ theta____ kappa____ phi______ frames
    -       54.0000  -73.0000    3.0000 27

#__ type_ start__ end____ width___ exp.time_
  7 omega   43.00  105.00   1.0000    1.0000
omega____ theta____ kappa____ phi______ frames
    -      108.0000 -111.0000   90.0000 62

#__ type_ start__ end____ width___ exp.time_
  8 omega   55.00   95.00   1.0000    1.0000
omega____ theta____ kappa____ phi______ frames
    -      108.0000  -91.0000  120.0000 40

#__ type_ start__ end____ width___ exp.time_
  9 omega   49.00   84.00   1.0000    1.0000
omega____ theta____ kappa____ phi______ frames
    -      108.0000  -38.0000  120.0000 35

#__ type_ start__ end____ width___ exp.time_
 10 omega   38.00  103.00   1.0000    1.0000
omega____ theta____ kappa____ phi______ frames
    -      108.0000  -50.0000   60.0000 65

#__ type_ start__ end____ width___ exp.time_
 11 omega   41.00   85.00   1.0000    1.0000
omega____ theta____ kappa____ phi______ frames
    -      108.0000 -111.0000   60.0000 44

#__ type_ start__ end____ width___ exp.time_
 12 omega  -11.00   79.00   1.0000    1.0000
omega____ theta____ kappa____ phi______ frames
    -       54.0000  -38.0000  150.0000 90

#__ type_ start__ end____ width___ exp.time_
 13 omega   33.00  125.00   1.0000    1.0000
omega____ theta____ kappa____ phi______ frames
    -       54.0000   38.0000   90.0000 92

#__ type_ start__ end____ width___ exp.time_
 14 omega  101.00  177.00   1.0000    1.0000
omega____ theta____ kappa____ phi______ frames
    -      108.0000   73.0000  132.0000 76

#__ type_ start__ end____ width___ exp.time_
 15 omega  106.00  178.00   1.0000    1.0000
omega____ theta____ kappa____ phi______ frames
    -      108.0000  111.0000   90.0000 72

#__ type_ start__ end____ width___ exp.time_
 16 omega   97.00  124.00   1.0000    1.0000
omega____ theta____ kappa____ phi______ frames
    -       54.0000   77.0000  -60.0000 27

#__ type_ start__ end____ width___ exp.time_
 17 omega   89.00  176.00   1.0000    1.0000
omega____ theta____ kappa____ phi______ frames
    -      108.0000   63.0000 -150.0000 87

#__ type_ start__ end____ width___ exp.time_
 18 omega   84.00  177.00   1.0000    1.0000
omega____ theta____ kappa____ phi______ frames
    -      108.0000   38.0000  -90.0000 93

#__ type_ start__ end____ width___ exp.time_
 19 omega   88.00  176.00   1.0000    1.0000
omega____ theta____ kappa____ phi______ frames
    -      108.0000   50.0000 -180.0000 88

#__ type_ start__ end____ width___ exp.time_
 20 omega   46.00   72.00   1.0000    1.0000
omega____ theta____ kappa____ phi______ frames
    -        0.0000   38.0000 -150.0000 26

#__ type_ start__ end____ width___ exp.time_
 21 omega   42.00  123.00   1.0000    1.0000
omega____ theta____ kappa____ phi______ frames
    -       54.0000   57.0000  -60.0000 81

#__ type_ start__ end____ width___ exp.time_
 22 omega   47.00   74.00   1.0000    1.0000
omega____ theta____ kappa____ phi______ frames
    -       54.0000   77.0000  -60.0000 27

#__ type_ start__ end____ width___ exp.time_
 23 omega   46.00   91.00   1.0000    1.0000
omega____ theta____ kappa____ phi______ frames
    -      108.0000  -38.0000 -150.0000 45

#__ type_ start__ end____ width___ exp.time_
 24 omega   24.00   65.00   1.0000    1.0000
omega____ theta____ kappa____ phi______ frames
    -       54.0000 -125.0000 -180.0000 41

#__ type_ start__ end____ width___ exp.time_
 25 omega  -10.00   32.00   1.0000    1.0000
omega____ theta____ kappa____ phi______ frames
    -       54.0000  -73.0000    3.0000 42

#__ type_ start__ end____ width___ exp.time_
 26 omega  -26.00   23.00   1.0000    1.0000
omega____ theta____ kappa____ phi______ frames
    -        0.0000   38.0000 -150.0000 49

#__ type_ start__ end____ width___ exp.time_
 27 omega  -60.00  -11.00   1.0000    1.0000
omega____ theta____ kappa____ phi______ frames
    -        0.0000  -57.0000   60.0000 49
;
_diffrn_measurement_device 'four-circle diffractometer'
_diffrn_measurement_device_type 'SuperNova, Dual, Cu at zero, Eos'
_diffrn_measurement_method '\w scans'
_diffrn_orient_matrix_UB_11 0.1143186000
_diffrn_orient_matrix_UB_12 0.1630130000
_diffrn_orient_matrix_UB_13 -0.0339066000
_diffrn_orient_matrix_UB_21 -0.1511235000
_diffrn_orient_matrix_UB_22 -0.0257015000
_diffrn_orient_matrix_UB_23 -0.0845321000
_diffrn_orient_matrix_UB_31 -0.0608668000
_diffrn_orient_matrix_UB_32 0.0882770000
_diffrn_orient_matrix_UB_33 0.0648793000
_diffrn_radiation_monochromator mirror
_diffrn_radiation_probe x-ray
_diffrn_radiation_type CuK\a
_diffrn_radiation_wavelength 1.54184
_diffrn_reflns_av_R_equivalents 0.0212
_diffrn_reflns_av_unetI/netI 0.0239
_diffrn_reflns_Laue_measured_fraction_full 0.996
_diffrn_reflns_Laue_measured_fraction_max 0.996
_diffrn_reflns_limit_h_max 8
_diffrn_reflns_limit_h_min -10
_diffrn_reflns_limit_k_max 11
_diffrn_reflns_limit_k_min -8
_diffrn_reflns_limit_l_max 16
_diffrn_reflns_limit_l_min -16
_diffrn_reflns_number 6463
_diffrn_reflns_point_group_measured_fraction_full 0.996
_diffrn_reflns_point_group_measured_fraction_max 0.996
_diffrn_reflns_theta_full 66.596
_diffrn_reflns_theta_max 66.596
_diffrn_reflns_theta_min 5.374
_diffrn_source 'sealed X-ray tube'
_diffrn_source_type 'SuperNova (Cu) X-ray Source'
_exptl_absorpt_coefficient_mu 2.910
_exptl_absorpt_correction_T_max 1.00000
_exptl_absorpt_correction_T_min 0.52840
_exptl_absorpt_correction_type multi-scan
_exptl_absorpt_process_details
;
CrysAlisPro, Agilent Technologies,
Version 1.171.37.33 (release 27-03-2014 CrysAlis171 .NET)
(compiled Mar 27 2014,17:12:48)
Empirical absorption correction using spherical harmonics,
 implemented in SCALE3 ABSPACK scaling algorithm.
;
_exptl_crystal_colour 'clear light colourless'
_exptl_crystal_colour_lustre clear
_exptl_crystal_colour_modifier light
_exptl_crystal_colour_primary colourless
_exptl_crystal_density_diffrn 1.442
_exptl_crystal_description block
_exptl_crystal_F_000 456
_exptl_crystal_size_max 0.18
_exptl_crystal_size_mid 0.15
_exptl_crystal_size_min 0.12
_refine_diff_density_max 0.608
_refine_diff_density_min -1.074
_refine_diff_density_rms 0.071
_refine_ls_extinction_method none
_refine_ls_goodness_of_fit_ref 1.068
_refine_ls_hydrogen_treatment constr
_refine_ls_matrix_type full
_refine_ls_number_parameters 254
_refine_ls_number_reflns 3573
_refine_ls_number_restraints 0
_refine_ls_restrained_S_all 1.068
_refine_ls_R_factor_all 0.0430
_refine_ls_R_factor_gt 0.0412
_refine_ls_shift/su_max 0.001
_refine_ls_shift/su_mean 0.000
_refine_ls_structure_factor_coef Fsqd
_refine_ls_weighting_details 'w=1/[\s^2^(Fo^2^)+(0.0526P)^2^+0.8411P] where P=(Fo^2^+2Fc^2^)/3'
_refine_ls_weighting_scheme calc
_refine_ls_wR_factor_gt 0.1066
_refine_ls_wR_factor_ref 0.1082
_reflns_Friedel_coverage 0.000
_reflns_number_gt 3380
_reflns_number_total 3573
_reflns_threshold_expression 'I > 2\s(I)'
_cod_data_source_file c9cc09876c3.cif
_cod_data_source_block zhaoqsh_0401
_cod_depositor_comments 'Adding full bibliography for 7125826--7125827.cif.'
_cod_original_cell_volume 1014.26(9)
_cod_database_code 7125826
_shelx_shelxl_version_number 2018/3
_shelx_space_group_comment
;
The symmetry employed for this shelxl refinement is uniquely defined
by the following loop, which should always be used as a source of
symmetry information in preference to the above space-group names.
They are only intended as comments.
;
_reflns_odcompleteness_completeness 99.61
_reflns_odcompleteness_iscentric 1
_reflns_odcompleteness_theta 66.97
_olex2_refinement_description
;
1. Fixed Uiso
 At 1.2 times of:
  All C(H) groups, All C(H,H) groups
 At 1.5 times of:
  All C(H,H,H) groups
2.a Ternary CH refined with riding coordinates:
 C10(H10), C11(H11), C17(H17)
2.b Secondary CH2 refined with riding coordinates:
 C14(H14A,H14B), C4(H4A,H4B), C7(H7A,H7B), C0AA(H0AA,H0AB), C9(H9A,H9B)
2.c Aromatic/amide H refined with riding coordinates:
 C12(H12), C3AA(H3AA), C4AA(H4AA), C20(H20), C24(H24), C1(H1), C7AA(H7AA),
 C8(H8), C1AA(H1AA), C2AA(H2AA)
2.d Idealised Me refined as rotating group:
 C5AA(H5AA,H5AB,H5AC)
;
_olex2_date_sample_data_collection 2019-04-03
_olex2_submission_special_instructions 'No special instructions were received'

loop_
_space_group_symop_operation_xyz
'x, y, z'
'-x, -y, -z'

loop_
_atom_site_label
_atom_site_type_symbol
_atom_site_fract_x
_atom_site_fract_y
_atom_site_fract_z
_atom_site_U_iso_or_equiv
_atom_site_adp_type
_atom_site_occupancy
_atom_site_site_symmetry_order
_atom_site_calc_flag
_atom_site_refinement_flags_posn
Br2 Br 0.47726(5) 0.46686(5) 0.26239(2) 0.05964(15) Uani 1 1 d .
N2 N 0.2055(2) 0.7215(2) 0.41200(13) 0.0281(4) Uani 1 1 d .
O6AA O -0.0093(3) 0.7743(3) 0.32539(15) 0.0593(6) Uani 1 1 d .
O6 O -0.0119(4) 0.7179(3) -0.02589(15) 0.0695(7) Uani 1 1 d .
C10 C 0.2775(3) 0.6082(3) 0.40080(15) 0.0259(4) Uani 1 1 d .
H10 H 0.403838 0.667718 0.419968 0.031 Uiso 1 1 calc R
C11 C 0.2300(3) 0.4040(3) 0.26006(18) 0.0355(5) Uani 1 1 d .
H11 H 0.161770 0.362090 0.193585 0.043 Uiso 1 1 calc R
C14 C 0.2126(3) 0.4674(3) 0.46264(17) 0.0338(5) Uani 1 1 d .
H14A H 0.268017 0.506782 0.530420 0.041 Uiso 1 1 calc R
H14B H 0.088990 0.424962 0.455876 0.041 Uiso 1 1 calc R
C15 C 0.2612(3) 0.8267(3) 0.49973(16) 0.0275(5) Uani 1 1 d .
C17 C 0.2231(3) 0.5592(3) 0.29068(15) 0.0267(5) Uani 1 1 d .
H17 H 0.308455 0.646543 0.262675 0.032 Uiso 1 1 calc R
C5AA C -0.1131(3) 0.4144(4) 0.2638(2) 0.0475(7) Uani 1 1 d .
H5AA H -0.131010 0.329040 0.217088 0.071 Uiso 1 1 calc GR
H5AB H -0.210343 0.436565 0.250232 0.071 Uiso 1 1 calc GR
H5AC H -0.100967 0.381395 0.327795 0.071 Uiso 1 1 calc GR
C4 C 0.2515(4) 0.3319(3) 0.43156(19) 0.0408(6) Uani 1 1 d .
H4A H 0.375594 0.372475 0.442443 0.049 Uiso 1 1 calc R
H4B H 0.207262 0.243324 0.470706 0.049 Uiso 1 1 calc R
C5 C 0.0521(3) 0.5689(3) 0.25801(17) 0.0319(5) Uani 1 1 d .
C7 C 0.1697(4) 0.2695(3) 0.3249(2) 0.0444(6) Uani 1 1 d .
H7A H 0.198968 0.185689 0.306692 0.053 Uiso 1 1 calc R
H7B H 0.045038 0.221127 0.315282 0.053 Uiso 1 1 calc R
C0AA C 0.0245(4) 0.6162(3) 0.15442(18) 0.0387(6) Uani 1 1 d .
H0AA H 0.019373 0.532707 0.109962 0.046 Uiso 1 1 calc R
H0AB H -0.087285 0.614974 0.138986 0.046 Uiso 1 1 calc R
C12 C 0.4039(3) 0.8414(3) 0.56841(18) 0.0373(5) Uani 1 1 d .
H12 H 0.462386 0.784078 0.555926 0.045 Uiso 1 1 calc R
C13 C 0.0761(3) 0.7014(3) 0.33399(17) 0.0346(5) Uani 1 1 d .
C3AA C 0.4597(4) 0.9401(3) 0.65499(19) 0.0422(6) Uani 1 1 d .
H3AA H 0.554796 0.947929 0.700376 0.051 Uiso 1 1 calc R
C4AA C 0.1780(3) 0.9161(3) 0.51933(19) 0.0361(5) Uani 1 1 d .
H4AA H 0.083593 0.909867 0.474071 0.043 Uiso 1 1 calc R
C20 C 0.3760(4) 1.0270(3) 0.67460(19) 0.0415(6) Uani 1 1 d .
H20 H 0.413409 1.093033 0.732985 0.050 Uiso 1 1 calc R
C21 C 0.1134(4) 0.8166(4) 0.03198(18) 0.0470(7) Uani 1 1 d .
C24 C 0.4895(7) 1.2320(6) 0.0310(3) 0.0941(16) Uani 1 1 d .
H24 H 0.597842 1.301306 0.069172 0.113 Uiso 1 1 calc R
C1 C 0.4287(7) 1.2750(5) -0.0557(3) 0.0792(12) Uani 1 1 d .
H1 H 0.494948 1.375406 -0.075079 0.095 Uiso 1 1 calc R
C7AA C 0.2727(6) 1.1719(5) -0.1132(2) 0.0674(10) Uani 1 1 d .
H7AA H 0.234438 1.200921 -0.172311 0.081 Uiso 1 1 calc R
C8AA C 0.2278(5) 0.9783(4) 0.00428(19) 0.0492(7) Uani 1 1 d .
C8 C 0.2366(4) 1.0147(3) 0.6069(2) 0.0415(6) Uani 1 1 d .
H8 H 0.179910 1.073654 0.619757 0.050 Uiso 1 1 calc R
C9 C 0.1580(4) 0.7789(4) 0.13480(18) 0.0469(7) Uani 1 1 d .
H9A H 0.269405 0.779492 0.145781 0.056 Uiso 1 1 calc R
H9B H 0.167541 0.863546 0.180217 0.056 Uiso 1 1 calc R
C1AA C 0.1709(5) 1.0240(4) -0.0840(2) 0.0561(8) Uani 1 1 d .
H1AA H 0.063969 0.954465 -0.123442 0.067 Uiso 1 1 calc R
C2AA C 0.3871(6) 1.0843(5) 0.0606(2) 0.0761(12) Uani 1 1 d .
H2AA H 0.426798 1.056134 0.119731 0.091 Uiso 1 1 calc R

loop_
_atom_site_aniso_label
_atom_site_aniso_U_11
_atom_site_aniso_U_22
_atom_site_aniso_U_33
_atom_site_aniso_U_23
_atom_site_aniso_U_13
_atom_site_aniso_U_12
Br2 0.0676(2) 0.0957(3) 0.0545(2) 0.02858(18) 0.03167(17) 0.0635(2)
N2 0.0315(10) 0.0342(10) 0.0239(9) 0.0029(7) 0.0020(8) 0.0213(8)
O6AA 0.0748(15) 0.0936(16) 0.0368(10) -0.0079(10) -0.0087(10) 0.0709(14)
O6 0.1000(19) 0.0636(14) 0.0301(11) -0.0020(10) -0.0170(12) 0.0375(14)
C10 0.0286(11) 0.0311(11) 0.0233(11) 0.0058(8) 0.0053(9) 0.0184(9)
C11 0.0419(14) 0.0416(13) 0.0283(12) 0.0010(10) 0.0021(10) 0.0262(11)
C14 0.0407(13) 0.0394(13) 0.0277(12) 0.0129(10) 0.0105(10) 0.0226(11)
C15 0.0318(11) 0.0278(10) 0.0242(11) 0.0065(8) 0.0075(9) 0.0142(9)
C17 0.0294(11) 0.0303(11) 0.0233(11) 0.0061(8) 0.0052(9) 0.0165(9)
C5AA 0.0308(13) 0.0580(17) 0.0476(16) 0.0043(13) 0.0017(12) 0.0179(12)
C4 0.0534(16) 0.0373(13) 0.0402(14) 0.0166(11) 0.0125(12) 0.0270(12)
C5 0.0338(12) 0.0405(12) 0.0244(11) 0.0018(9) 0.0000(9) 0.0221(10)
C7 0.0541(16) 0.0321(13) 0.0475(16) 0.0041(11) 0.0060(13) 0.0225(12)
C0AA 0.0473(15) 0.0458(14) 0.0254(12) -0.0015(10) -0.0050(10) 0.0287(12)
C12 0.0414(14) 0.0462(14) 0.0300(12) 0.0003(10) 0.0031(10) 0.0271(12)
C13 0.0388(13) 0.0484(14) 0.0261(12) 0.0032(10) 0.0023(10) 0.0301(12)
C3AA 0.0422(14) 0.0503(15) 0.0303(13) -0.0023(11) -0.0007(11) 0.0215(12)
C4AA 0.0405(13) 0.0396(13) 0.0342(13) 0.0050(10) 0.0071(10) 0.0242(11)
C20 0.0508(16) 0.0371(13) 0.0307(13) -0.0028(10) 0.0090(11) 0.0153(12)
C21 0.076(2) 0.0551(16) 0.0216(12) 0.0015(11) -0.0001(13) 0.0443(16)
C24 0.120(4) 0.079(3) 0.045(2) 0.0142(18) 0.005(2) 0.018(3)
C1 0.133(4) 0.069(2) 0.049(2) 0.0242(18) 0.037(2) 0.051(3)
C7AA 0.120(3) 0.081(2) 0.0386(17) 0.0263(17) 0.030(2) 0.073(3)
C8AA 0.083(2) 0.0571(17) 0.0230(13) 0.0075(11) 0.0097(13) 0.0459(16)
C8 0.0529(16) 0.0393(13) 0.0412(14) 0.0021(11) 0.0139(12) 0.0275(12)
C9 0.0604(18) 0.0546(16) 0.0235(13) 0.0081(11) -0.0030(12) 0.0293(14)
C1AA 0.088(2) 0.072(2) 0.0301(14) 0.0138(13) 0.0100(14) 0.0574(19)
C2AA 0.103(3) 0.074(2) 0.0305(16) 0.0166(15) -0.0001(18) 0.029(2)

loop_
_atom_type_symbol
_atom_type_description
_atom_type_scat_dispersion_real
_atom_type_scat_dispersion_imag
_atom_type_scat_source
C C 0.0181 0.0091 'International Tables Vol C Tables 4.2.6.8 and 6.1.1.4'
H H 0.0000 0.0000 'International Tables Vol C Tables 4.2.6.8 and 6.1.1.4'
Br Br -0.6763 1.2805 'International Tables Vol C Tables 4.2.6.8 and 6.1.1.4'
N N 0.0311 0.0180 'International Tables Vol C Tables 4.2.6.8 and 6.1.1.4'
O O 0.0492 0.0322 'International Tables Vol C Tables 4.2.6.8 and 6.1.1.4'

loop_
_geom_angle_atom_site_label_1
_geom_angle_atom_site_label_2
_geom_angle_atom_site_label_3
_geom_angle
C15 N2 C10 120.62(18)
C13 N2 C10 112.30(18)
C13 N2 C15 126.87(19)
N2 C10 H10 109.1
N2 C10 C14 112.11(18)
N2 C10 C17 102.04(17)
C14 C10 H10 109.1
C14 C10 C17 115.19(19)
C17 C10 H10 109.1
Br2 C11 H11 109.0
C17 C11 Br2 106.63(16)
C17 C11 H11 109.0
C7 C11 Br2 107.17(18)
C7 C11 H11 109.0
C7 C11 C17 115.7(2)
C10 C14 H14A 109.5
C10 C14 H14B 109.5
H14A C14 H14B 108.0
C4 C14 C10 110.9(2)
C4 C14 H14A 109.5
C4 C14 H14B 109.5
C12 C15 N2 119.2(2)
C4AA C15 N2 122.3(2)
C4AA C15 C12 118.5(2)
C10 C17 H17 106.1
C10 C17 C5 105.20(18)
C11 C17 C10 113.75(18)
C11 C17 H17 106.1
C11 C17 C5 118.83(19)
C5 C17 H17 106.1
H5AA C5AA H5AB 109.5
H5AA C5AA H5AC 109.5
H5AB C5AA H5AC 109.5
C5 C5AA H5AA 109.5
C5 C5AA H5AB 109.5
C5 C5AA H5AC 109.5
C14 C4 H4A 109.5
C14 C4 H4B 109.5
H4A C4 H4B 108.0
C7 C4 C14 110.9(2)
C7 C4 H4A 109.5
C7 C4 H4B 109.5
C5AA C5 C17 115.7(2)
C0AA C5 C17 113.5(2)
C0AA C5 C5AA 107.1(2)
C13 C5 C17 101.20(18)
C13 C5 C5AA 107.7(2)
C13 C5 C0AA 111.5(2)
C11 C7 C4 111.9(2)
C11 C7 H7A 109.2
C11 C7 H7B 109.2
C4 C7 H7A 109.2
C4 C7 H7B 109.2
H7A C7 H7B 107.9
C5 C0AA H0AA 108.0
C5 C0AA H0AB 108.0
H0AA C0AA H0AB 107.3
C9 C0AA C5 117.1(2)
C9 C0AA H0AA 108.0
C9 C0AA H0AB 108.0
C15 C12 H12 119.6
C3AA C12 C15 120.8(2)
C3AA C12 H12 119.6
N2 C13 C5 109.50(19)
O6AA C13 N2 126.3(2)
O6AA C13 C5 124.2(2)
C12 C3AA H3AA 119.7
C20 C3AA C12 120.6(3)
C20 C3AA H3AA 119.7
C15 C4AA H4AA 120.1
C15 C4AA C8 119.7(2)
C8 C4AA H4AA 120.1
C3AA C20 H20 120.5
C8 C20 C3AA 119.1(2)
C8 C20 H20 120.5
O6 C21 C8AA 121.0(3)
O6 C21 C9 120.6(3)
C8AA C21 C9 118.5(2)
C1 C24 H24 120.4
C1 C24 C2AA 119.1(4)
C2AA C24 H24 120.4
C24 C1 H1 119.7
C7AA C1 C24 120.6(4)
C7AA C1 H1 119.7
C1 C7AA H7AA 119.9
C1 C7AA C1AA 120.3(3)
C1AA C7AA H7AA 119.9
C1AA C8AA C21 118.3(3)
C2AA C8AA C21 123.6(3)
C2AA C8AA C1AA 118.1(3)
C4AA C8 H8 119.3
C20 C8 C4AA 121.4(2)
C20 C8 H8 119.3
C0AA C9 C21 112.6(2)
C0AA C9 H9A 109.1
C0AA C9 H9B 109.1
C21 C9 H9A 109.1
C21 C9 H9B 109.1
H9A C9 H9B 107.8
C7AA C1AA C8AA 120.4(3)
C7AA C1AA H1AA 119.8
C8AA C1AA H1AA 119.8
C24 C2AA H2AA 119.3
C8AA C2AA C24 121.4(3)
C8AA C2AA H2AA 119.3

loop_
_geom_bond_atom_site_label_1
_geom_bond_atom_site_label_2
_geom_bond_distance
Br2 C11 1.997(3)
N2 C10 1.475(3)
N2 C15 1.426(3)
N2 C13 1.373(3)
O6AA C13 1.215(3)
O6 C21 1.208(4)
C10 H10 0.9800
C10 C14 1.532(3)
C10 C17 1.535(3)
C11 H11 0.9800
C11 C17 1.528(3)
C11 C7 1.517(4)
C14 H14A 0.9700
C14 H14B 0.9700
C14 C4 1.525(3)
C15 C12 1.391(3)
C15 C4AA 1.390(3)
C17 H17 0.9800
C17 C5 1.544(3)
C5AA H5AA 0.9600
C5AA H5AB 0.9600
C5AA H5AC 0.9600
C5AA C5 1.541(4)
C4 H4A 0.9700
C4 H4B 0.9700
C4 C7 1.520(4)
C5 C0AA 1.539(3)
C5 C13 1.533(3)
C7 H7A 0.9700
C7 H7B 0.9700
C0AA H0AA 0.9700
C0AA H0AB 0.9700
C0AA C9 1.513(4)
C12 H12 0.9300
C12 C3AA 1.382(4)
C3AA H3AA 0.9300
C3AA C20 1.376(4)
C4AA H4AA 0.9300
C4AA C8 1.391(4)
C20 H20 0.9300
C20 C8 1.370(4)
C21 C8AA 1.494(4)
C21 C9 1.518(3)
C24 H24 0.9300
C24 C1 1.380(6)
C24 C2AA 1.386(6)
C1 H1 0.9300
C1 C7AA 1.360(6)
C7AA H7AA 0.9300
C7AA C1AA 1.383(5)
C8AA C1AA 1.398(4)
C8AA C2AA 1.379(5)
C8 H8 0.9300
C9 H9A 0.9700
C9 H9B 0.9700
C1AA H1AA 0.9300
C2AA H2AA 0.9300

loop_
_geom_torsion_atom_site_label_1
_geom_torsion_atom_site_label_2
_geom_torsion_atom_site_label_3
_geom_torsion_atom_site_label_4
_geom_torsion
Br2 C11 C17 C10 -79.7(2)
Br2 C11 C17 C5 155.65(17)
Br2 C11 C7 C4 70.4(2)
N2 C10 C14 C4 166.0(2)
N2 C10 C17 C11 -161.98(19)
N2 C10 C17 C5 -30.3(2)
N2 C15 C12 C3AA -178.9(2)
N2 C15 C4AA C8 179.0(2)
O6 C21 C8AA C1AA 10.9(5)
O6 C21 C8AA C2AA -168.4(4)
O6 C21 C9 C0AA -3.9(4)
C10 N2 C15 C12 10.6(3)
C10 N2 C15 C4AA -169.5(2)
C10 N2 C13 O6AA 177.4(3)
C10 N2 C13 C5 -1.7(3)
C10 C14 C4 C7 -57.9(3)
C10 C17 C5 C5AA -87.0(2)
C10 C17 C5 C0AA 148.64(19)
C10 C17 C5 C13 29.0(2)
C11 C17 C5 C5AA 41.7(3)
C11 C17 C5 C0AA -82.6(3)
C11 C17 C5 C13 157.8(2)
C14 C10 C17 C11 -40.3(3)
C14 C10 C17 C5 91.5(2)
C14 C4 C7 C11 57.4(3)
C15 N2 C10 C14 71.6(3)
C15 N2 C10 C17 -164.60(19)
C15 N2 C13 O6AA 2.6(4)
C15 N2 C13 C5 -176.6(2)
C15 C12 C3AA C20 -0.5(4)
C15 C4AA C8 C20 0.4(4)
C17 C10 C14 C4 49.9(3)
C17 C11 C7 C4 -48.4(3)
C17 C5 C0AA C9 -60.2(3)
C17 C5 C13 N2 -17.4(3)
C17 C5 C13 O6AA 163.5(3)
C5AA C5 C0AA C9 170.9(2)
C5AA C5 C13 N2 104.4(2)
C5AA C5 C13 O6AA -74.7(3)
C5 C0AA C9 C21 -177.2(2)
C7 C11 C17 C10 39.4(3)
C7 C11 C17 C5 -85.3(3)
C0AA C5 C13 N2 -138.4(2)
C0AA C5 C13 O6AA 42.4(4)
C12 C15 C4AA C8 -1.2(4)
C12 C3AA C20 C8 -0.2(4)
C13 N2 C10 C14 -103.6(2)
C13 N2 C10 C17 20.2(2)
C13 N2 C15 C12 -175.0(2)
C13 N2 C15 C4AA 4.9(4)
C13 C5 C0AA C9 53.3(3)
C3AA C20 C8 C4AA 0.3(4)
C4AA C15 C12 C3AA 1.2(4)
C21 C8AA C1AA C7AA -179.5(3)
C21 C8AA C2AA C24 179.1(4)
C24 C1 C7AA C1AA 1.7(6)
C1 C24 C2AA C8AA 1.4(8)
C1 C7AA C1AA C8AA -0.6(5)
C8AA C21 C9 C0AA 176.0(3)
C9 C21 C8AA C1AA -169.0(3)
C9 C21 C8AA C2AA 11.7(5)
C1AA C8AA C2AA C24 -0.3(6)
C2AA C24 C1 C7AA -2.1(8)
C2AA C8AA C1AA C7AA -0.1(5)
